data_7017709
loop_
_publ_author_name
'Liu, Xiaolong'
'Chen, Wanzhi'

_publ_section_title
;
 Synthesis of ruthenium(II) complexes of tetradentate
 bis(N-pyridylimidazolylidenyl)methane and their reactivities towards N-
 donors.
;
_journal_issue 2
_journal_name_full 'Dalton transactions (Cambridge, England : 2003)'
_journal_page_first 599
_journal_page_last 608
_journal_paper_doi 10.1039/c1dt11356a
_journal_volume 41
_journal_year 2012
_chemical_formula_sum 'C25 H26 F12 N10 P2 Ru'
_chemical_formula_weight 857.57
_chemical_name_systematic
;
?
;
_space_group_IT_number 15
_symmetry_cell_setting monoclinic
_symmetry_space_group_name_Hall '-C 2yc'
_symmetry_space_group_name_H-M 'C 1 2/c 1'
_atom_sites_solution_hydrogens geom
_atom_sites_solution_primary direct
_atom_sites_solution_secondary difmap
_audit_creation_method SHELXL-97
_cell_angle_alpha 90.00
_cell_angle_beta 102.229(3)
_cell_angle_gamma 90.00
_cell_formula_units_Z 4
_cell_length_a 16.3495(6)
_cell_length_b 15.8744(4)
_cell_length_c 13.4608(4)
_cell_measurement_temperature 293(2)
_cell_volume 3414.32(19)
_computing_cell_refinement 'Bruker FRAMBO'
_computing_data_collection 'Bruker FRAMBO'
_computing_data_reduction 'Bruker SAINT'
_computing_molecular_graphics 'Bruker SHELXTL'
_computing_publication_material 'Bruker SHELXTL'
_computing_structure_refinement 'Bruker SHELXTL'
_computing_structure_solution 'Bruker SHELXTL'
_diffrn_ambient_temperature 293(2)
_diffrn_measured_fraction_theta_full 0.998
_diffrn_measured_fraction_theta_max 0.998
_diffrn_measurement_device_type 'multiwire proportional'
_diffrn_measurement_method 'phi and omega scans'
_diffrn_radiation_monochromator graphite
_diffrn_radiation_source 'fine-focus sealed tube'
_diffrn_radiation_type MoK\a
_diffrn_radiation_wavelength 0.71073
_diffrn_reflns_av_R_equivalents 0.0278
_diffrn_reflns_av_sigmaI/netI 0.0386
_diffrn_reflns_limit_h_max 19
_diffrn_reflns_limit_h_min -18
_diffrn_reflns_limit_k_max 18
_diffrn_reflns_limit_k_min -18
_diffrn_reflns_limit_l_max 12
_diffrn_reflns_limit_l_min -16
_diffrn_reflns_number 8390
_diffrn_reflns_theta_full 25.00
_diffrn_reflns_theta_max 25.00
_diffrn_reflns_theta_min 3.35
_exptl_absorpt_coefficient_mu 0.653
_exptl_absorpt_correction_T_max 0.8382
_exptl_absorpt_correction_T_min 0.7444
_exptl_absorpt_correction_type multi-scan
_exptl_absorpt_process_details sadabs
_exptl_crystal_colour yellow
_exptl_crystal_density_diffrn 1.668
_exptl_crystal_density_method 'not measured'
_exptl_crystal_description block
_exptl_crystal_F_000 1712
_exptl_crystal_size_max 0.48
_exptl_crystal_size_mid 0.36
_exptl_crystal_size_min 0.28
_refine_diff_density_max 1.010
_refine_diff_density_min -0.624
_refine_diff_density_rms 0.101
_refine_ls_extinction_method none
_refine_ls_goodness_of_fit_ref 1.055
_refine_ls_hydrogen_treatment constr
_refine_ls_matrix_type full
_refine_ls_number_parameters 229
_refine_ls_number_reflns 3014
_refine_ls_number_restraints 0
_refine_ls_restrained_S_all 1.055
_refine_ls_R_factor_all 0.0675
_refine_ls_R_factor_gt 0.0539
_refine_ls_shift/su_max 0.002
_refine_ls_shift/su_mean 0.000
_refine_ls_structure_factor_coef Fsqd
_refine_ls_weighting_details 'calc w=1/[\s^2^(Fo^2^)+(0.1084P)^2^+3.0370P] where P=(Fo^2^+2Fc^2^)/3'
_refine_ls_weighting_scheme calc
_refine_ls_wR_factor_gt 0.1526
_refine_ls_wR_factor_ref 0.1619
_reflns_number_gt 2455
_reflns_number_total 3014
_reflns_threshold_expression >2sigma(I)
_cod_data_source_file c1dt11356a.txt
_cod_data_source_block complex_1
_cod_original_cell_volume 3414.32(18)
_cod_original_sg_symbol_H-M C2/c
_cod_database_code 7017709

loop_
_symmetry_equiv_pos_as_xyz
'x, y, z'
'-x, y, -z+1/2'
'x+1/2, y+1/2, z'
'-x+1/2, y+1/2, -z+1/2'
'-x, -y, -z'
'x, -y, z-1/2'
'-x+1/2, -y+1/2, -z'
'x+1/2, -y+1/2, z-1/2'

loop_
_atom_site_label
_atom_site_type_symbol
_atom_site_fract_x
_atom_site_fract_y
_atom_site_fract_z
_atom_site_U_iso_or_equiv
_atom_site_adp_type
_atom_site_occupancy
_atom_site_symmetry_multiplicity
_atom_site_calc_flag
_atom_site_refinement_flags
Ru1 Ru 0.5000 0.84308(3) 0.7500 0.0360(2) Uani 1 2 d S
C1 C 0.5000 1.0644(5) 0.7500 0.060(2) Uani 1 2 d S
H1A H 0.4578 1.1004 0.7688 0.072 Uiso 0.50 1 calc PR
H1B H 0.5422 1.1004 0.7312 0.072 Uiso 0.50 1 calc PR
C2 C 0.5798(4) 1.0490(3) 0.9300(5) 0.0603(15) Uani 1 1 d .
H2 H 0.5844 1.1061 0.9453 0.072 Uiso 1 1 calc R
C3 C 0.6111(4) 0.9869(3) 0.9922(4) 0.0598(15) Uani 1 1 d .
H3 H 0.6418 0.9919 1.0585 0.072 Uiso 1 1 calc R
C4 C 0.5448(3) 0.9301(3) 0.8440(4) 0.0399(11) Uani 1 1 d .
C5 C 0.3948(3) 0.8260(3) 0.5379(4) 0.0430(11) Uani 1 1 d .
C6 C 0.3456(4) 0.7999(4) 0.4478(4) 0.0606(15) Uani 1 1 d .
H6 H 0.3224 0.8386 0.3979 0.073 Uiso 1 1 calc R
C7 C 0.3315(4) 0.7149(4) 0.4334(4) 0.0677(17) Uani 1 1 d .
H7 H 0.2987 0.6949 0.3729 0.081 Uiso 1 1 calc R
C8 C 0.3667(4) 0.6596(3) 0.5097(5) 0.0645(16) Uani 1 1 d .
H8 H 0.3577 0.6019 0.5016 0.077 Uiso 1 1 calc R
C9 C 0.4152(3) 0.6910(3) 0.5978(4) 0.0489(12) Uani 1 1 d .
H9 H 0.4388 0.6535 0.6489 0.059 Uiso 1 1 calc R
C10 C 0.3372(4) 0.8289(3) 0.8393(4) 0.0481(12) Uani 1 1 d .
C11 C 0.2627(4) 0.8183(4) 0.8808(6) 0.0741(18) Uani 1 1 d .
H11A H 0.2290 0.7738 0.8452 0.111 Uiso 1 1 calc R
H11B H 0.2311 0.8698 0.8728 0.111 Uiso 1 1 calc R
H11C H 0.2787 0.8044 0.9516 0.111 Uiso 1 1 calc R
C12 C 0.0529(5) 0.8257(5) 0.9025(8) 0.095(3) Uani 1 1 d .
C13 C 0.0438(5) 0.9154(5) 0.9008(7) 0.101(3) Uani 1 1 d .
H13A H 0.0531 0.9362 0.9692 0.151 Uiso 1 1 calc R
H13B H -0.0118 0.9300 0.8655 0.151 Uiso 1 1 calc R
H13C H 0.0838 0.9401 0.8666 0.151 Uiso 1 1 calc R
F1 F 0.7907(5) 0.0692(6) 0.9070(4) 0.178(3) Uani 1 1 d .
F2 F 0.7012(4) 0.0440(8) 0.7602(6) 0.243(6) Uani 1 1 d .
F3 F 0.7975(4) 0.0343(4) 0.6793(4) 0.1322(19) Uani 1 1 d .
F4 F 0.8897(4) 0.0633(7) 0.8226(6) 0.216(4) Uani 1 1 d .
F5 F 0.7863(7) 0.1434(3) 0.7665(7) 0.220(5) Uani 1 1 d .
F6 F 0.8039(10) -0.0386(4) 0.8168(6) 0.315(8) Uani 1 1 d .
N1 N 0.5888(3) 0.9124(2) 0.9383(3) 0.0436(10) Uani 1 1 d .
N2 N 0.5389(3) 1.0144(2) 0.8381(3) 0.0452(10) Uani 1 1 d .
N3 N 0.4298(2) 0.7734(2) 0.6132(3) 0.0402(9) Uani 1 1 d .
N4 N 0.3961(3) 0.8368(2) 0.8072(3) 0.0416(9) Uani 1 1 d .
N5 N 0.0627(6) 0.7569(5) 0.9035(10) 0.161(5) Uani 1 1 d .
P1 P 0.79395(10) 0.05152(10) 0.79535(12) 0.0626(4) Uani 1 1 d .

loop_
_atom_site_aniso_label
_atom_site_aniso_U_11
_atom_site_aniso_U_22
_atom_site_aniso_U_33
_atom_site_aniso_U_23
_atom_site_aniso_U_13
_atom_site_aniso_U_12
Ru1 0.0424(3) 0.0320(3) 0.0332(3) 0.000 0.0074(2) 0.000
C1 0.064(5) 0.044(4) 0.070(6) 0.000 0.009(4) 0.000
C2 0.077(4) 0.040(3) 0.063(4) -0.017(3) 0.012(3) -0.014(3)
C3 0.069(4) 0.057(3) 0.050(3) -0.018(3) 0.003(3) -0.013(3)
C4 0.043(3) 0.038(2) 0.042(3) -0.005(2) 0.014(2) -0.0009(19)
C5 0.046(3) 0.050(3) 0.034(3) 0.001(2) 0.010(2) 0.002(2)
C6 0.066(4) 0.065(4) 0.044(3) 0.002(3) -0.003(3) 0.006(3)
C7 0.075(4) 0.077(4) 0.043(3) -0.017(3) -0.004(3) -0.011(3)
C8 0.078(4) 0.056(3) 0.056(4) -0.014(3) 0.007(3) -0.008(3)
C9 0.061(3) 0.043(3) 0.043(3) -0.001(2) 0.011(2) -0.001(2)
C10 0.054(3) 0.047(3) 0.043(3) 0.000(2) 0.010(2) -0.002(2)
C11 0.068(4) 0.085(4) 0.079(5) 0.000(4) 0.034(4) -0.008(3)
C12 0.075(5) 0.076(5) 0.142(8) -0.002(5) 0.041(5) -0.001(4)
C13 0.091(6) 0.075(5) 0.129(7) 0.012(5) 0.008(5) 0.016(4)
F1 0.158(6) 0.306(10) 0.071(4) -0.034(5) 0.031(3) -0.042(6)
F2 0.073(4) 0.528(18) 0.126(6) 0.034(8) 0.017(4) -0.055(6)
F3 0.170(5) 0.149(4) 0.073(3) -0.006(3) 0.015(3) 0.028(4)
F4 0.090(4) 0.378(14) 0.161(7) -0.001(7) -0.016(4) 0.001(6)
F5 0.350(14) 0.072(3) 0.194(8) -0.027(4) -0.044(8) 0.028(5)
F6 0.63(2) 0.081(4) 0.161(7) 0.058(4) -0.089(10) -0.029(7)
N1 0.049(2) 0.039(2) 0.041(2) -0.0068(17) 0.0058(18) -0.0068(17)
N2 0.049(2) 0.035(2) 0.053(3) -0.0043(18) 0.015(2) -0.0028(17)
N3 0.045(2) 0.040(2) 0.036(2) -0.0009(17) 0.0080(17) 0.0018(17)
N4 0.048(2) 0.037(2) 0.039(2) -0.0020(16) 0.0090(19) -0.0015(17)
N5 0.140(8) 0.066(4) 0.295(15) 0.004(6) 0.085(9) 0.017(5)
P1 0.0638(10) 0.0613(9) 0.0557(10) 0.0088(7) -0.0034(7) 0.0034(7)

loop_
_atom_type_symbol
_atom_type_description
_atom_type_scat_dispersion_real
_atom_type_scat_dispersion_imag
_atom_type_scat_source
C C 0.0033 0.0016 'International Tables Vol C Tables 4.2.6.8 and 6.1.1.4'
H H 0.0000 0.0000 'International Tables Vol C Tables 4.2.6.8 and 6.1.1.4'
N N 0.0061 0.0033 'International Tables Vol C Tables 4.2.6.8 and 6.1.1.4'
F F 0.0171 0.0103 'International Tables Vol C Tables 4.2.6.8 and 6.1.1.4'
P P 0.1023 0.0942 'International Tables Vol C Tables 4.2.6.8 and 6.1.1.4'
Ru Ru -1.2594 0.8363 'International Tables Vol C Tables 4.2.6.8 and 6.1.1.4'

loop_
_geom_angle_atom_site_label_1
_geom_angle_atom_site_label_2
_geom_angle_atom_site_label_3
_geom_angle
_geom_angle_site_symmetry_1
_geom_angle_site_symmetry_3
C4 Ru1 C4 87.4(3) . 2_656
C4 Ru1 N4 91.10(17) . .
C4 Ru1 N4 93.03(18) 2_656 .
C4 Ru1 N4 93.03(18) . 2_656
C4 Ru1 N4 91.10(17) 2_656 2_656
N4 Ru1 N4 174.3(2) . 2_656
C4 Ru1 N3 163.14(17) . .
C4 Ru1 N3 75.84(17) 2_656 .
N4 Ru1 N3 87.86(15) . .
N4 Ru1 N3 89.33(15) 2_656 .
C4 Ru1 N3 75.84(17) . 2_656
C4 Ru1 N3 163.14(17) 2_656 2_656
N4 Ru1 N3 89.33(15) . 2_656
N4 Ru1 N3 87.86(15) 2_656 2_656
N3 Ru1 N3 120.95(19) . 2_656
N2 C1 N2 114.0(6) 2_656 .
C3 C2 N2 108.6(4) . .
C2 C3 N1 106.2(5) . .
N2 C4 N1 106.3(4) . .
N2 C4 Ru1 132.0(4) . .
N1 C4 Ru1 121.7(3) . .
N3 C5 C6 123.8(5) . .
N3 C5 N1 113.5(4) . 2_656
C6 C5 N1 122.6(5) . 2_656
C5 C6 C7 118.1(5) . .
C6 C7 C8 119.2(5) . .
C9 C8 C7 119.0(5) . .
N3 C9 C8 122.8(5) . .
N4 C10 C11 179.5(7) . .
N5 C12 C13 177.7(10) . .
C4 N1 C3 110.0(4) . .
C4 N1 C5 116.8(4) . 2_656
C3 N1 C5 133.2(4) . 2_656
C4 N2 C2 109.0(4) . .
C4 N2 C1 127.2(4) . .
C2 N2 C1 123.8(4) . .
C9 N3 C5 117.2(4) . .
C9 N3 Ru1 130.7(3) . .
C5 N3 Ru1 112.0(3) . .
C10 N4 Ru1 176.6(4) . .
F6 P1 F2 92.7(7) . .
F6 P1 F5 175.9(7) . .
F2 P1 F5 88.4(6) . .
F6 P1 F1 90.6(5) . .
F2 P1 F1 94.6(4) . .
F5 P1 F1 93.2(5) . .
F6 P1 F4 90.4(7) . .
F2 P1 F4 174.9(5) . .
F5 P1 F4 88.2(6) . .
F1 P1 F4 89.4(4) . .
F6 P1 F3 90.0(5) . .
F2 P1 F3 85.5(4) . .
F5 P1 F3 86.1(4) . .
F1 P1 F3 179.3(4) . .
F4 P1 F3 90.5(4) . .

loop_
_geom_bond_atom_site_label_1
_geom_bond_atom_site_label_2
_geom_bond_distance
_geom_bond_site_symmetry_2
Ru1 C4 1.912(4) .
Ru1 C4 1.912(4) 2_656
Ru1 N4 2.010(4) .
Ru1 N4 2.010(4) 2_656
Ru1 N3 2.244(4) .
Ru1 N3 2.244(4) 2_656
C1 N2 1.456(6) 2_656
C1 N2 1.456(6) .
C2 C3 1.324(8) .
C2 N2 1.388(7) .
C3 N1 1.395(6) .
C4 N2 1.343(6) .
C4 N1 1.349(6) .
C5 N3 1.344(6) .
C5 C6 1.369(7) .
C5 N1 1.422(6) 2_656
C6 C7 1.376(9) .
C7 C8 1.382(9) .
C8 C9 1.373(8) .
C9 N3 1.338(6) .
C10 N4 1.143(7) .
C10 C11 1.453(8) .
C12 N5 1.104(9) .
C12 C13 1.431(10) .
F1 P1 1.541(6) .
F2 P1 1.494(6) .
F3 P1 1.599(5) .
F4 P1 1.543(7) .
F5 P1 1.507(6) .
F6 P1 1.462(6) .
N1 C5 1.422(6) 2_656
